data_7158839
loop_
_publ_author_name
'Pan, Liu-Na'
'Sun, Jing'
'Liu, Xue-Yan'
'Yan, Chaoguo'

_publ_section_title
;
 Efficient Construction of Diverse
 Spiro[indoline-3,4'-pyrrolo[3,4-b]pyridines] via [3+3] Cycloaddition of
 MBH Carbonates of Isatin with \b-Enamino Maleimides
;
_journal_name_full 'Organic &amp; Biomolecular Chemistry'
_journal_paper_doi 10.1039/D2OB01257J
_journal_year 2022
_chemical_formula_moiety 'C32 H29 N3 O5'
_chemical_formula_sum 'C32 H29 N3 O5'
_chemical_formula_weight 535.58
_space_group_crystal_system monoclinic
_space_group_IT_number 14
_space_group_name_Hall '-P 2ybc'
_space_group_name_H-M_alt 'P 1 21/c 1'
_atom_sites_solution_hydrogens geom
_audit_creation_method SHELXL-2014/7
_audit_update_record
;
2022-07-12 deposited with the CCDC.	2022-08-23 downloaded from the CCDC.
;
_cell_angle_alpha 90
_cell_angle_beta 91.573(5)
_cell_angle_gamma 90
_cell_formula_units_Z 4
_cell_length_a 12.7017(18)
_cell_length_b 20.368(3)
_cell_length_c 10.6831(15)
_cell_measurement_reflns_used 9894
_cell_measurement_temperature 296(2)
_cell_measurement_theta_max 27.30
_cell_measurement_theta_min 2.56
_cell_volume 2762.8(7)
_computing_cell_refinement 'Bruker SAINT'
_computing_data_collection 'Bruker APEX2'
_computing_data_reduction 'Bruker SAINT'
_computing_molecular_graphics 'Bruker SHELXTL'
_computing_publication_material 'Bruker SHELXTL'
_computing_structure_refinement 'SHELXL-2014/7 (Sheldrick, 2014)'
_computing_structure_solution 'SHELXS-97 (Sheldrick 2008)'
_diffrn_ambient_temperature 296(2)
_diffrn_measured_fraction_theta_full 0.996
_diffrn_measured_fraction_theta_max 0.995
_diffrn_measurement_device_type 'Bruker APEX-II CCD'
_diffrn_measurement_method '\f and \w scans'
_diffrn_radiation_type MoK\a
_diffrn_radiation_wavelength 0.71073
_diffrn_reflns_av_R_equivalents 0.0410
_diffrn_reflns_av_unetI/netI 0.0381
_diffrn_reflns_Laue_measured_fraction_full 0.996
_diffrn_reflns_Laue_measured_fraction_max 0.995
_diffrn_reflns_limit_h_max 14
_diffrn_reflns_limit_h_min -15
_diffrn_reflns_limit_k_max 20
_diffrn_reflns_limit_k_min -25
_diffrn_reflns_limit_l_max 12
_diffrn_reflns_limit_l_min -13
_diffrn_reflns_number 27432
_diffrn_reflns_point_group_measured_fraction_full 0.996
_diffrn_reflns_point_group_measured_fraction_max 0.995
_diffrn_reflns_theta_full 25.242
_diffrn_reflns_theta_max 25.999
_diffrn_reflns_theta_min 2.153
_exptl_absorpt_coefficient_mu 0.088
_exptl_absorpt_correction_T_max 0.7456
_exptl_absorpt_correction_T_min 0.6871
_exptl_absorpt_correction_type multi-scan
_exptl_absorpt_process_details sadabs
_exptl_crystal_colour yellow
_exptl_crystal_density_diffrn 1.288
_exptl_crystal_description block
_exptl_crystal_F_000 1128
_exptl_crystal_size_max 0.240
_exptl_crystal_size_mid 0.220
_exptl_crystal_size_min 0.200
_refine_diff_density_max 0.239
_refine_diff_density_min -0.205
_refine_diff_density_rms 0.036
_refine_ls_extinction_method none
_refine_ls_goodness_of_fit_ref 1.020
_refine_ls_hydrogen_treatment constr
_refine_ls_matrix_type full
_refine_ls_number_parameters 365
_refine_ls_number_reflns 5405
_refine_ls_number_restraints 0
_refine_ls_restrained_S_all 1.020
_refine_ls_R_factor_all 0.0850
_refine_ls_R_factor_gt 0.0491
_refine_ls_shift/su_max 0.000
_refine_ls_shift/su_mean 0.000
_refine_ls_structure_factor_coef Fsqd
_refine_ls_weighting_details 'w=1/[\s^2^(Fo^2^)+(0.0592P)^2^+0.7539P] where P=(Fo^2^+2Fc^2^)/3'
_refine_ls_weighting_scheme calc
_refine_ls_wR_factor_gt 0.1139
_refine_ls_wR_factor_ref 0.1304
_reflns_Friedel_coverage 0.000
_reflns_number_gt 3634
_reflns_number_total 5405
_reflns_threshold_expression 'I > 2\s(I)'
_cod_data_source_file d2ob01257j2.cif
_cod_data_source_block 3i
_cod_original_sg_symbol_H-M 'P 21/c'
_cod_database_code 7158839
_shelx_shelxl_version_number 2014/7
_shelx_space_group_comment
; 
The symmetry employed for this shelxl refinement is uniquely defined 
by the following loop, which should always be used as a source of 
symmetry information in preference to the above space-group names. 
They are only intended as comments. 
;
_shelx_estimated_absorpt_t_min 0.979
_shelx_estimated_absorpt_t_max 0.983

loop_
_space_group_symop_operation_xyz
'x, y, z'
'-x, y+1/2, -z+1/2'
'-x, -y, -z'
'x, -y-1/2, z-1/2'

loop_
_atom_site_label
_atom_site_type_symbol
_atom_site_fract_x
_atom_site_fract_y
_atom_site_fract_z
_atom_site_U_iso_or_equiv
_atom_site_adp_type
_atom_site_occupancy
_atom_site_site_symmetry_order
_atom_site_calc_flag
_atom_site_refinement_flags_posn
_atom_site_refinement_flags_adp
_atom_site_refinement_flags_occupancy
_atom_site_disorder_assembly
_atom_site_disorder_group
C1 C 0.14367(16) -0.12768(10) 0.58604(19) 0.0527(5) Uani 1 1 d . . . . .
H1 H 0.0836 -0.1058 0.5568 0.063 Uiso 1 1 calc R U . . .
C2 C 0.13383(18) -0.18325(10) 0.6584(2) 0.0603(6) Uani 1 1 d . . . . .
H2 H 0.0670 -0.1978 0.6787 0.072 Uiso 1 1 calc R U . . .
C3 C 0.2207(2) -0.21746(10) 0.7012(2) 0.0644(6) Uani 1 1 d . . . . .
C4 C 0.2111(3) -0.27746(13) 0.7833(3) 0.1052(10) Uani 1 1 d . . . . .
H4A H 0.1700 -0.2669 0.8547 0.158 Uiso 1 1 calc R U . . .
H4B H 0.2800 -0.2915 0.8110 0.158 Uiso 1 1 calc R U . . .
H4C H 0.1772 -0.3121 0.7365 0.158 Uiso 1 1 calc R U . . .
C5 C 0.31803(19) -0.19457(12) 0.6672(2) 0.0704(7) Uani 1 1 d . . . . .
H5 H 0.3779 -0.2179 0.6922 0.085 Uiso 1 1 calc R U . . .
C6 C 0.32959(16) -0.13837(11) 0.5977(2) 0.0595(6) Uani 1 1 d . . . . .
H6 H 0.3964 -0.1234 0.5786 0.071 Uiso 1 1 calc R U . . .
C7 C 0.24178(15) -0.10439(9) 0.55666(17) 0.0448(4) Uani 1 1 d . . . . .
C8 C 0.14945(15) 0.03172(10) 0.62128(19) 0.0514(5) Uani 1 1 d . . . . .
C9 C 0.20189(14) 0.01076(9) 0.50219(17) 0.0430(4) Uani 1 1 d . . . . .
C10 C 0.19740(13) 0.06140(8) 0.42144(16) 0.0393(4) Uani 1 1 d . . . . .
C11 C 0.14467(14) 0.11599(9) 0.48044(18) 0.0437(4) Uani 1 1 d . . . . .
C12 C 0.0630(2) 0.13490(12) 0.6906(2) 0.0745(7) Uani 1 1 d . . . . .
H12A H -0.0024 0.1151 0.7130 0.112 Uiso 1 1 calc R U . . .
H12B H 0.0498 0.1777 0.6558 0.112 Uiso 1 1 calc R U . . .
H12C H 0.1082 0.1389 0.7637 0.112 Uiso 1 1 calc R U . . .
C13 C 0.31870(15) -0.04689(9) 0.37275(18) 0.0493(5) Uani 1 1 d . . . . .
H13A H 0.3343 -0.0919 0.3499 0.059 Uiso 1 1 calc R U . . .
H13B H 0.3848 -0.0249 0.3929 0.059 Uiso 1 1 calc R U . . .
C14 C 0.26384(14) -0.01226(8) 0.26171(17) 0.0414(4) Uani 1 1 d . . . . .
H14 H 0.1960 -0.0343 0.2473 0.050 Uiso 1 1 calc R U . . .
C15 C 0.32476(15) -0.01979(10) 0.14298(19) 0.0481(5) Uani 1 1 d . . . . .
C16 C 0.3951(2) -0.09727(13) 0.0039(3) 0.0888(8) Uani 1 1 d . . . . .
H16A H 0.3573 -0.0789 -0.0669 0.133 Uiso 1 1 calc R U . . .
H16B H 0.4004 -0.1440 -0.0061 0.133 Uiso 1 1 calc R U . . .
H16C H 0.4644 -0.0786 0.0095 0.133 Uiso 1 1 calc R U . . .
C17 C 0.33436(19) 0.29284(11) 0.3019(2) 0.0645(6) Uani 1 1 d . . . . .
H17 H 0.3061 0.2621 0.3559 0.077 Uiso 1 1 calc R U . . .
C18 C 0.3287(2) 0.35925(12) 0.3309(2) 0.0746(7) Uani 1 1 d . . . . .
H18 H 0.2971 0.3726 0.4042 0.090 Uiso 1 1 calc R U . . .
C19 C 0.36938(19) 0.40510(11) 0.2521(2) 0.0678(6) Uani 1 1 d . . . . .
H19 H 0.3673 0.4494 0.2727 0.081 Uiso 1 1 calc R U . . .
C20 C 0.41321(18) 0.38533(11) 0.1427(2) 0.0675(6) Uani 1 1 d . . . . .
H20 H 0.4390 0.4163 0.0874 0.081 Uiso 1 1 calc R U . . .
C21 C 0.41908(17) 0.31918(11) 0.1143(2) 0.0628(6) Uani 1 1 d . . . . .
H21 H 0.4490 0.3061 0.0399 0.075 Uiso 1 1 calc R U . . .
C22 C 0.38115(15) 0.27221(9) 0.19478(18) 0.0484(5) Uani 1 1 d . . . . .
C23 C 0.39541(15) 0.20065(9) 0.1642(2) 0.0538(5) Uani 1 1 d . . . . .
H23A H 0.3976 0.1961 0.0739 0.065 Uiso 1 1 calc R U . . .
H23B H 0.4632 0.1866 0.1986 0.065 Uiso 1 1 calc R U . . .
C24 C 0.33895(15) 0.10394(9) 0.28380(18) 0.0439(5) Uani 1 1 d . . . . .
C25 C 0.23920(13) 0.06043(8) 0.29136(16) 0.0378(4) Uani 1 1 d . . . . .
C26 C 0.16557(13) 0.09390(8) 0.19806(16) 0.0378(4) Uani 1 1 d . . . . .
C27 C 0.06544(14) 0.07795(9) 0.15809(17) 0.0443(5) Uani 1 1 d . . . . .
H27 H 0.0339 0.0398 0.1867 0.053 Uiso 1 1 calc R U . . .
C28 C 0.01070(15) 0.11912(10) 0.07428(18) 0.0510(5) Uani 1 1 d . . . . .
C29 C -0.09918(18) 0.10217(13) 0.0288(2) 0.0751(7) Uani 1 1 d . . . . .
H29A H -0.1255 0.1363 -0.0255 0.113 Uiso 1 1 calc R U . . .
H29B H -0.1441 0.0979 0.0992 0.113 Uiso 1 1 calc R U . . .
H29C H -0.0980 0.0614 -0.0163 0.113 Uiso 1 1 calc R U . . .
C30 C 0.06022(16) 0.17622(10) 0.03559(19) 0.0543(5) Uani 1 1 d . . . . .
H30 H 0.0241 0.2042 -0.0193 0.065 Uiso 1 1 calc R U . . .
C31 C 0.16113(16) 0.19304(10) 0.07561(18) 0.0510(5) Uani 1 1 d . . . . .
H31 H 0.1928 0.2315 0.0488 0.061 Uiso 1 1 calc R U . . .
C32 C 0.21279(14) 0.15089(8) 0.15614(17) 0.0408(4) Uani 1 1 d . . . . .
N1 N 0.25254(12) -0.04655(7) 0.48275(15) 0.0501(4) Uani 1 1 d . . . . .
N2 N 0.11383(13) 0.09415(8) 0.59860(15) 0.0527(4) Uani 1 1 d . . . . .
N3 N 0.31506(12) 0.15673(7) 0.20984(14) 0.0447(4) Uani 1 1 d . . . . .
O1 O 0.14102(13) 0.00174(8) 0.71783(14) 0.0716(4) Uani 1 1 d . . . . .
O2 O 0.12659(11) 0.17079(7) 0.44109(13) 0.0593(4) Uani 1 1 d . . . . .
O3 O 0.35425(14) 0.02403(8) 0.07934(16) 0.0792(5) Uani 1 1 d . . . . .
O4 O 0.33961(12) -0.08271(7) 0.11698(14) 0.0658(4) Uani 1 1 d . . . . .
O5 O 0.42334(11) 0.09342(7) 0.33627(14) 0.0606(4) Uani 1 1 d . . . . .

loop_
_atom_site_aniso_label
_atom_site_aniso_U_11
_atom_site_aniso_U_22
_atom_site_aniso_U_33
_atom_site_aniso_U_23
_atom_site_aniso_U_13
_atom_site_aniso_U_12
C1 0.0436(11) 0.0535(12) 0.0606(13) 0.0017(10) -0.0025(10) -0.0005(9)
C2 0.0577(13) 0.0541(12) 0.0694(15) 0.0010(11) 0.0087(11) -0.0132(11)
C3 0.0789(16) 0.0505(12) 0.0637(14) 0.0112(11) 0.0019(12) -0.0086(11)
C4 0.141(3) 0.0674(17) 0.108(2) 0.0352(16) 0.014(2) -0.0073(17)
C5 0.0630(14) 0.0665(14) 0.0808(17) 0.0232(13) -0.0156(12) 0.0073(12)
C6 0.0424(11) 0.0630(13) 0.0729(15) 0.0152(11) -0.0049(10) -0.0013(10)
C7 0.0455(11) 0.0437(10) 0.0450(11) 0.0053(9) -0.0013(8) -0.0016(9)
C8 0.0500(12) 0.0578(13) 0.0467(12) 0.0000(10) 0.0074(9) -0.0059(10)
C9 0.0412(10) 0.0446(10) 0.0433(11) -0.0010(9) 0.0053(8) -0.0016(8)
C10 0.0356(9) 0.0404(10) 0.0420(10) -0.0024(8) 0.0034(8) 0.0001(8)
C11 0.0383(10) 0.0456(11) 0.0471(11) -0.0049(9) 0.0005(8) -0.0003(8)
C12 0.0828(17) 0.0787(16) 0.0634(15) -0.0178(12) 0.0260(13) 0.0127(13)
C13 0.0479(11) 0.0458(11) 0.0549(12) 0.0042(9) 0.0133(9) 0.0084(9)
C14 0.0385(10) 0.0413(10) 0.0446(11) -0.0021(8) 0.0062(8) -0.0001(8)
C15 0.0452(11) 0.0496(11) 0.0499(12) -0.0044(10) 0.0071(9) 0.0010(9)
C16 0.0915(19) 0.0921(19) 0.0849(18) -0.0341(15) 0.0395(15) 0.0060(15)
C17 0.0865(16) 0.0547(13) 0.0530(13) 0.0036(10) 0.0141(12) -0.0111(12)
C18 0.103(2) 0.0618(15) 0.0590(15) -0.0054(12) 0.0093(14) -0.0028(13)
C19 0.0767(16) 0.0490(13) 0.0769(17) -0.0005(12) -0.0124(13) -0.0093(11)
C20 0.0643(14) 0.0585(14) 0.0794(17) 0.0122(12) 0.0009(13) -0.0221(11)
C21 0.0625(14) 0.0626(14) 0.0641(14) 0.0027(11) 0.0136(11) -0.0213(11)
C22 0.0438(11) 0.0517(11) 0.0497(12) 0.0011(9) 0.0035(9) -0.0142(9)
C23 0.0486(11) 0.0552(12) 0.0584(13) -0.0002(10) 0.0155(10) -0.0142(9)
C24 0.0392(11) 0.0474(11) 0.0454(11) -0.0036(9) 0.0054(9) -0.0021(8)
C25 0.0356(9) 0.0392(9) 0.0388(10) -0.0006(8) 0.0043(8) -0.0017(7)
C26 0.0365(10) 0.0396(10) 0.0375(10) -0.0019(8) 0.0035(8) -0.0003(7)
C27 0.0434(11) 0.0453(10) 0.0443(11) -0.0012(9) 0.0039(9) -0.0054(8)
C28 0.0476(11) 0.0626(13) 0.0426(11) -0.0026(10) -0.0026(9) 0.0032(10)
C29 0.0561(14) 0.0989(19) 0.0692(16) 0.0039(14) -0.0203(12) -0.0043(13)
C30 0.0585(13) 0.0588(12) 0.0455(12) 0.0087(10) -0.0025(10) 0.0092(10)
C31 0.0568(13) 0.0482(11) 0.0485(12) 0.0071(9) 0.0079(10) 0.0018(10)
C32 0.0425(10) 0.0400(10) 0.0400(10) -0.0017(8) 0.0058(8) 0.0000(8)
N1 0.0532(10) 0.0470(9) 0.0508(10) 0.0098(8) 0.0117(8) 0.0087(8)
N2 0.0565(10) 0.0533(10) 0.0489(10) -0.0085(8) 0.0131(8) 0.0068(8)
N3 0.0406(9) 0.0436(8) 0.0503(9) 0.0014(7) 0.0053(7) -0.0075(7)
O1 0.0941(12) 0.0700(10) 0.0517(9) 0.0052(8) 0.0221(8) -0.0055(9)
O2 0.0692(9) 0.0446(8) 0.0642(9) -0.0065(7) 0.0043(7) 0.0077(7)
O3 0.1045(13) 0.0620(10) 0.0733(11) 0.0043(8) 0.0463(10) 0.0017(9)
O4 0.0736(10) 0.0552(9) 0.0699(10) -0.0144(7) 0.0253(8) 0.0020(7)
O5 0.0379(8) 0.0725(10) 0.0708(10) 0.0080(8) -0.0062(7) -0.0057(7)

loop_
_atom_type_symbol
_atom_type_description
_atom_type_scat_dispersion_real
_atom_type_scat_dispersion_imag
_atom_type_scat_source
C C 0.0033 0.0016 'International Tables Vol C Tables 4.2.6.8 and 6.1.1.4'
H H 0.0000 0.0000 'International Tables Vol C Tables 4.2.6.8 and 6.1.1.4'
N N 0.0061 0.0033 'International Tables Vol C Tables 4.2.6.8 and 6.1.1.4'
O O 0.0106 0.0060 'International Tables Vol C Tables 4.2.6.8 and 6.1.1.4'

loop_
_geom_angle_atom_site_label_1
_geom_angle_atom_site_label_2
_geom_angle_atom_site_label_3
_geom_angle
_geom_angle_site_symmetry_1
_geom_angle_site_symmetry_3
_geom_angle_publ_flag
C7 C1 C2 120.46(19) . . ?
C7 C1 H1 119.8 . . ?
C2 C1 H1 119.8 . . ?
C3 C2 C1 121.3(2) . . ?
C3 C2 H2 119.4 . . ?
C1 C2 H2 119.4 . . ?
C2 C3 C5 117.33(19) . . ?
C2 C3 C4 121.8(2) . . ?
C5 C3 C4 120.9(2) . . ?
C3 C4 H4A 109.5 . . ?
C3 C4 H4B 109.5 . . ?
H4A C4 H4B 109.5 . . ?
C3 C4 H4C 109.5 . . ?
H4A C4 H4C 109.5 . . ?
H4B C4 H4C 109.5 . . ?
C6 C5 C3 122.2(2) . . ?
C6 C5 H5 118.9 . . ?
C3 C5 H5 118.9 . . ?
C7 C6 C5 119.61(19) . . ?
C7 C6 H6 120.2 . . ?
C5 C6 H6 120.2 . . ?
C6 C7 C1 119.03(18) . . ?
C6 C7 N1 120.22(17) . . ?
C1 C7 N1 120.75(17) . . ?
O1 C8 N2 125.80(19) . . ?
O1 C8 C9 128.87(19) . . ?
N2 C8 C9 105.31(16) . . ?
C10 C9 N1 125.15(16) . . ?
C10 C9 C8 108.12(16) . . ?
N1 C9 C8 126.51(17) . . ?
C9 C10 C11 108.72(16) . . ?
C9 C10 C25 125.02(15) . . ?
C11 C10 C25 126.25(16) . . ?
O2 C11 N2 123.26(17) . . ?
O2 C11 C10 129.80(18) . . ?
N2 C11 C10 106.93(16) . . ?
N2 C12 H12A 109.5 . . ?
N2 C12 H12B 109.5 . . ?
H12A C12 H12B 109.5 . . ?
N2 C12 H12C 109.5 . . ?
H12A C12 H12C 109.5 . . ?
H12B C12 H12C 109.5 . . ?
N1 C13 C14 111.15(14) . . ?
N1 C13 H13A 109.4 . . ?
C14 C13 H13A 109.4 . . ?
N1 C13 H13B 109.4 . . ?
C14 C13 H13B 109.4 . . ?
H13A C13 H13B 108.0 . . ?
C15 C14 C13 111.76(15) . . ?
C15 C14 C25 112.33(15) . . ?
C13 C14 C25 111.86(15) . . ?
C15 C14 H14 106.8 . . ?
C13 C14 H14 106.8 . . ?
C25 C14 H14 106.8 . . ?
O3 C15 O4 123.85(18) . . ?
O3 C15 C14 125.46(18) . . ?
O4 C15 C14 110.67(17) . . ?
O4 C16 H16A 109.5 . . ?
O4 C16 H16B 109.5 . . ?
H16A C16 H16B 109.5 . . ?
O4 C16 H16C 109.5 . . ?
H16A C16 H16C 109.5 . . ?
H16B C16 H16C 109.5 . . ?
C22 C17 C18 120.7(2) . . ?
C22 C17 H17 119.7 . . ?
C18 C17 H17 119.7 . . ?
C19 C18 C17 120.3(2) . . ?
C19 C18 H18 119.8 . . ?
C17 C18 H18 119.8 . . ?
C18 C19 C20 119.6(2) . . ?
C18 C19 H19 120.2 . . ?
C20 C19 H19 120.2 . . ?
C19 C20 C21 119.9(2) . . ?
C19 C20 H20 120.0 . . ?
C21 C20 H20 120.0 . . ?
C22 C21 C20 121.1(2) . . ?
C22 C21 H21 119.5 . . ?
C20 C21 H21 119.5 . . ?
C17 C22 C21 118.30(19) . . ?
C17 C22 C23 122.39(18) . . ?
C21 C22 C23 119.28(18) . . ?
N3 C23 C22 115.71(16) . . ?
N3 C23 H23A 108.4 . . ?
C22 C23 H23A 108.4 . . ?
N3 C23 H23B 108.4 . . ?
C22 C23 H23B 108.4 . . ?
H23A C23 H23B 107.4 . . ?
O5 C24 N3 125.87(17) . . ?
O5 C24 C25 125.95(17) . . ?
N3 C24 C25 108.17(15) . . ?
C10 C25 C26 112.12(14) . . ?
C10 C25 C14 106.30(14) . . ?
C26 C25 C14 114.93(14) . . ?
C10 C25 C24 110.55(14) . . ?
C26 C25 C24 101.52(14) . . ?
C14 C25 C24 111.47(14) . . ?
C27 C26 C32 120.27(17) . . ?
C27 C26 C25 130.66(16) . . ?
C32 C26 C25 108.99(15) . . ?
C26 C27 C28 119.92(17) . . ?
C26 C27 H27 120.0 . . ?
C28 C27 H27 120.0 . . ?
C30 C28 C27 118.10(18) . . ?
C30 C28 C29 121.26(19) . . ?
C27 C28 C29 120.63(19) . . ?
C28 C29 H29A 109.5 . . ?
C28 C29 H29B 109.5 . . ?
H29A C29 H29B 109.5 . . ?
C28 C29 H29C 109.5 . . ?
H29A C29 H29C 109.5 . . ?
H29B C29 H29C 109.5 . . ?
C31 C30 C28 122.56(19) . . ?
C31 C30 H30 118.7 . . ?
C28 C30 H30 118.7 . . ?
C32 C31 C30 117.57(18) . . ?
C32 C31 H31 121.2 . . ?
C30 C31 H31 121.2 . . ?
C31 C32 C26 121.56(17) . . ?
C31 C32 N3 128.50(17) . . ?
C26 C32 N3 109.93(15) . . ?
C9 N1 C7 125.09(15) . . ?
C9 N1 C13 114.43(15) . . ?
C7 N1 C13 120.42(15) . . ?
C8 N2 C11 110.75(15) . . ?
C8 N2 C12 124.22(18) . . ?
C11 N2 C12 124.59(17) . . ?
C24 N3 C32 110.92(14) . . ?
C24 N3 C23 122.23(16) . . ?
C32 N3 C23 124.29(16) . . ?
C15 O4 C16 116.66(18) . . ?

loop_
_geom_bond_atom_site_label_1
_geom_bond_atom_site_label_2
_geom_bond_distance
_geom_bond_site_symmetry_2
_geom_bond_publ_flag
C1 C7 1.378(3) . ?
C1 C2 1.379(3) . ?
C1 H1 0.9300 . ?
C2 C3 1.372(3) . ?
C2 H2 0.9300 . ?
C3 C5 1.380(3) . ?
C3 C4 1.511(3) . ?
C4 H4A 0.9600 . ?
C4 H4B 0.9600 . ?
C4 H4C 0.9600 . ?
C5 C6 1.374(3) . ?
C5 H5 0.9300 . ?
C6 C7 1.374(3) . ?
C6 H6 0.9300 . ?
C7 N1 1.427(2) . ?
C8 O1 1.206(2) . ?
C8 N2 1.369(3) . ?
C8 C9 1.514(3) . ?
C9 C10 1.345(2) . ?
C9 N1 1.352(2) . ?
C10 C11 1.451(2) . ?
C10 C25 1.501(2) . ?
C11 O2 1.212(2) . ?
C11 N2 1.404(2) . ?
C12 N2 1.451(2) . ?
C12 H12A 0.9600 . ?
C12 H12B 0.9600 . ?
C12 H12C 0.9600 . ?
C13 N1 1.463(2) . ?
C13 C14 1.531(3) . ?
C13 H13A 0.9700 . ?
C13 H13B 0.9700 . ?
C14 C15 1.512(3) . ?
C14 C25 1.548(2) . ?
C14 H14 0.9800 . ?
C15 O3 1.189(2) . ?
C15 O4 1.326(2) . ?
C16 O4 1.446(3) . ?
C16 H16A 0.9600 . ?
C16 H16B 0.9600 . ?
C16 H16C 0.9600 . ?
C17 C22 1.370(3) . ?
C17 C18 1.390(3) . ?
C17 H17 0.9300 . ?
C18 C19 1.368(3) . ?
C18 H18 0.9300 . ?
C19 C20 1.369(3) . ?
C19 H19 0.9300 . ?
C20 C21 1.383(3) . ?
C20 H20 0.9300 . ?
C21 C22 1.382(3) . ?
C21 H21 0.9300 . ?
C22 C23 1.506(3) . ?
C23 N3 1.452(2) . ?
C23 H23A 0.9700 . ?
C23 H23B 0.9700 . ?
C24 O5 1.215(2) . ?
C24 N3 1.364(2) . ?
C24 C25 1.550(2) . ?
C25 C26 1.511(2) . ?
C26 C27 1.369(2) . ?
C26 C32 1.387(2) . ?
C27 C28 1.398(3) . ?
C27 H27 0.9300 . ?
C28 C30 1.390(3) . ?
C28 C29 1.505(3) . ?
C29 H29A 0.9600 . ?
C29 H29B 0.9600 . ?
C29 H29C 0.9600 . ?
C30 C31 1.383(3) . ?
C30 H30 0.9300 . ?
C31 C32 1.370(3) . ?
C31 H31 0.9300 . ?
C32 N3 1.411(2) . ?
